data_4315613
loop_
_publ_author_name
'Soumya Sarkar'
'Kevin P. McGowan'
'Jeffrey A. Culver'
'Adam R. Carlson'
'J\"urgen Koller'
'Andrew J. Peloquin'
'Melanie K. Veige'
'Khalil A. Abboud'
'Adam S. Veige'

_publ_section_title
;
 NCN Trianionic Pincer Ligand Precursors: Synthesis of Bimetallic,
 Chelating Diamide, and Pincer Group IV Complexes
;
_journal_name_full 'Inorganic Chemistry'
_journal_page_first 5143
_journal_page_last 5156
_journal_paper_doi 10.1021/ic100232s
_journal_volume 49
_journal_year 2010
_chemical_formula_sum 'C46 H77 Hf Li N2 O6'
_chemical_formula_weight 939.53
_chemical_name_systematic
; 
 ? 
;
_space_group_IT_number 14
_symmetry_cell_setting monoclinic
_symmetry_space_group_name_Hall '-P 2yn'
_symmetry_space_group_name_H-M 'P 1 21/n 1'
_atom_sites_solution_hydrogens geom
_atom_sites_solution_primary direct
_atom_sites_solution_secondary difmap
_audit_creation_method SHELXL-97
_audit_update_record
;
2010-02-03 # Formatted by publCIF
;
_cell_angle_alpha 90.00
_cell_angle_beta 90.893(2)
_cell_angle_gamma 90.00
_cell_formula_units_Z 4
_cell_length_a 11.2841(13)
_cell_length_b 20.515(2)
_cell_length_c 20.880(2)
_cell_measurement_reflns_used 694
_cell_measurement_temperature 100(2)
_cell_measurement_theta_max 28.0
_cell_measurement_theta_min 2.0
_cell_volume 4833.0(9)
_computing_cell_refinement 'Bruker APEX2'
_computing_data_collection 'Bruker APEX2 (Bruker, 2008)'
_computing_data_reduction 'Bruker SAINT (Bruker, 2008)'
_computing_molecular_graphics 'Bruker SHELXTL'
_computing_publication_material 'Bruker SHELXTL'
_computing_structure_refinement 'Bruker SHELXTL'
_computing_structure_solution 'Bruker SHELXTL (Bruker, 2008)'
_diffrn_ambient_temperature 100(2)
_diffrn_measured_fraction_theta_full 1.000
_diffrn_measured_fraction_theta_max 1.000
_diffrn_measurement_device_type 'Bruker APEX-II CCD'
_diffrn_measurement_method '\w scans'
_diffrn_radiation_monochromator graphite
_diffrn_radiation_source 'fine-focus sealed tube'
_diffrn_radiation_type MoK\a
_diffrn_radiation_wavelength 0.71073
_diffrn_reflns_av_R_equivalents 0.0223
_diffrn_reflns_av_sigmaI/netI 0.0142
_diffrn_reflns_limit_h_max 14
_diffrn_reflns_limit_h_min -14
_diffrn_reflns_limit_k_max 26
_diffrn_reflns_limit_k_min -26
_diffrn_reflns_limit_l_max 27
_diffrn_reflns_limit_l_min -27
_diffrn_reflns_number 68129
_diffrn_reflns_theta_full 27.50
_diffrn_reflns_theta_max 27.50
_diffrn_reflns_theta_min 1.95
_exptl_absorpt_coefficient_mu 2.203
_exptl_absorpt_correction_T_max 0.7627
_exptl_absorpt_correction_T_min 0.5550
_exptl_absorpt_correction_type numerical
_exptl_absorpt_process_details 'based on measured indexed crystal faces, Bruker SHELXTL  v6.12 (Bruker 2007)'
_exptl_crystal_colour colourless
_exptl_crystal_density_diffrn 1.291
_exptl_crystal_density_method 'not measured'
_exptl_crystal_description plates
_exptl_crystal_F_000 1960
_exptl_crystal_size_max 0.30
_exptl_crystal_size_mid 0.17
_exptl_crystal_size_min 0.13
_refine_diff_density_max 1.116
_refine_diff_density_min -0.763
_refine_diff_density_rms 0.060
_refine_ls_extinction_method none
_refine_ls_goodness_of_fit_ref 1.027
_refine_ls_hydrogen_treatment constr
_refine_ls_matrix_type full
_refine_ls_number_parameters 521
_refine_ls_number_reflns 11108
_refine_ls_number_restraints 0
_refine_ls_restrained_S_all 1.027
_refine_ls_R_factor_all 0.0211
_refine_ls_R_factor_gt 0.0182
_refine_ls_shift/su_max 0.009
_refine_ls_shift/su_mean 0.000
_refine_ls_structure_factor_coef Fsqd
_refine_ls_weighting_details 'calc w=1/[\s^2^(Fo^2^)+(0.0206P)^2^+4.3356P] where P=(Fo^2^+2Fc^2^)/3'
_refine_ls_weighting_scheme calc
_refine_ls_wR_factor_gt 0.0443
_refine_ls_wR_factor_ref 0.0464
_reflns_number_gt 10208
_reflns_number_total 11108
_reflns_threshold_expression I>2\s(I)
_cod_data_source_file ic100232s_si_001_10.cif
_cod_data_source_block ss50
_cod_depositor_comments
;
The following automatic conversions were performed:

'_symmetry_cell_setting' value 'Monoclinic' changed to 'monoclinic'
according to the built-in table from CIF Core dictionary named
'cif_core.dic' version 2.4.1 from 2010-06-29.

Automatic conversion script
Id: cif_fix_values 1646 2011-03-28 12:23:43Z adriana 
;
_cod_original_cell_volume 4833(1)
_cod_database_code 4315613

loop_
_symmetry_equiv_pos_as_xyz
'x, y, z'
'-x+1/2, y+1/2, -z+1/2'
'-x, -y, -z'
'x-1/2, -y-1/2, z-1/2'

loop_
_atom_site_label
_atom_site_type_symbol
_atom_site_fract_x
_atom_site_fract_y
_atom_site_fract_z
_atom_site_U_iso_or_equiv
_atom_site_adp_type
_atom_site_occupancy
_atom_site_symmetry_multiplicity
_atom_site_calc_flag
_atom_site_refinement_flags
_atom_site_disorder_assembly
_atom_site_disorder_group
Hf1 Hf -0.117291(6) 1.100434(3) -0.248321(3) 0.01582(3) Uani 1 1 d . . .
N1 N -0.13221(13) 1.08189(7) -0.34858(7) 0.0195(3) Uani 1 1 d . . .
N2 N -0.12780(12) 1.05673(7) -0.15631(6) 0.0162(3) Uani 1 1 d . . .
C1 C -0.13560(13) 0.99361(8) -0.26201(7) 0.0158(3) Uani 1 1 d . . .
C2 C -0.13283(14) 0.96672(8) -0.32351(8) 0.0174(3) Uani 1 1 d . . .
C3 C -0.13566(15) 0.89937(8) -0.33195(8) 0.0203(3) Uani 1 1 d . . .
H3A H -0.1316 0.8813 -0.3737 0.024 Uiso 1 1 calc R . .
C4 C -0.14452(15) 0.85876(8) -0.27881(8) 0.0216(3) Uani 1 1 d . . .
H4A H -0.1473 0.8128 -0.2846 0.026 Uiso 1 1 calc R . .
C5 C -0.14934(15) 0.88483(8) -0.21722(8) 0.0198(3) Uani 1 1 d . . .
H5A H -0.1565 0.8570 -0.1811 0.024 Uiso 1 1 calc R . .
C6 C -0.14352(13) 0.95208(8) -0.20920(7) 0.0160(3) Uani 1 1 d . . .
C7 C -0.12972(16) 1.01635(8) -0.37697(8) 0.0211(3) Uani 1 1 d . . .
H7A H -0.0568 1.0107 -0.4021 0.025 Uiso 1 1 calc R . .
H7B H -0.1990 1.0103 -0.4061 0.025 Uiso 1 1 calc R . .
C8 C -0.14319(15) 0.98663(8) -0.14538(7) 0.0177(3) Uani 1 1 d . . .
H8A H -0.2189 0.9786 -0.1234 0.021 Uiso 1 1 calc R . .
H8B H -0.0777 0.9699 -0.1179 0.021 Uiso 1 1 calc R . .
C9 C -0.14330(17) 1.13381(8) -0.39438(8) 0.0226(3) Uani 1 1 d . . .
C10 C -0.25599(18) 1.16115(10) -0.40864(9) 0.0292(4) Uani 1 1 d . . .
C11 C -0.2636(2) 1.21603(11) -0.44821(10) 0.0384(5) Uani 1 1 d . . .
H11A H -0.3389 1.2351 -0.4567 0.046 Uiso 1 1 calc R . .
C12 C -0.1644(2) 1.24298(10) -0.47509(10) 0.0408(5) Uani 1 1 d . . .
H12A H -0.1710 1.2809 -0.5010 0.049 Uiso 1 1 calc R . .
C13 C -0.0553(2) 1.2145(1) -0.46412(9) 0.0337(4) Uani 1 1 d . . .
H13A H 0.0126 1.2322 -0.4841 0.040 Uiso 1 1 calc R . .
C14 C -0.04220(18) 1.16027(9) -0.42432(8) 0.0249(4) Uani 1 1 d . . .
C15 C -0.36956(19) 1.13106(11) -0.38422(10) 0.0354(5) Uani 1 1 d . . .
H15A H -0.3485 1.1036 -0.3462 0.042 Uiso 1 1 calc R . .
C16 C -0.4626(2) 1.18088(14) -0.36329(13) 0.0522(7) Uani 1 1 d . . .
H16A H -0.4256 1.2128 -0.3344 0.078 Uiso 1 1 calc R . .
H16B H -0.5266 1.1584 -0.3411 0.078 Uiso 1 1 calc R . .
H16C H -0.4952 1.2033 -0.4011 0.078 Uiso 1 1 calc R . .
C17 C -0.4249(2) 1.08615(13) -0.43552(12) 0.0473(6) Uani 1 1 d . . .
H17A H -0.3664 1.0536 -0.4486 0.071 Uiso 1 1 calc R . .
H17B H -0.4494 1.1122 -0.4728 0.071 Uiso 1 1 calc R . .
H17C H -0.4941 1.0640 -0.4179 0.071 Uiso 1 1 calc R . .
C18 C 0.07951(18) 1.13003(9) -0.41728(9) 0.0273(4) Uani 1 1 d . . .
H18A H 0.0776 1.0975 -0.3816 0.033 Uiso 1 1 calc R . .
C19 C 0.1093(2) 1.09389(11) -0.47963(10) 0.0412(5) Uani 1 1 d . . .
H19A H 0.0512 1.0591 -0.4873 0.062 Uiso 1 1 calc R . .
H19B H 0.1888 1.0749 -0.4758 0.062 Uiso 1 1 calc R . .
H19C H 0.1069 1.1246 -0.5156 0.062 Uiso 1 1 calc R . .
C20 C 0.1777(2) 1.17965(12) -0.40232(11) 0.0399(5) Uani 1 1 d . . .
H20A H 0.1535 1.2076 -0.3668 0.060 Uiso 1 1 calc R . .
H20B H 0.1916 1.2065 -0.4403 0.060 Uiso 1 1 calc R . .
H20C H 0.2508 1.1565 -0.3904 0.060 Uiso 1 1 calc R . .
C21 C -0.12232(15) 1.09381(8) -0.09814(8) 0.0182(3) Uani 1 1 d . . .
C22 C -0.01169(16) 1.10653(8) -0.06717(8) 0.0214(3) Uani 1 1 d . . .
C23 C -0.00851(19) 1.14585(10) -0.01260(9) 0.0303(4) Uani 1 1 d . . .
H23A H 0.0655 1.1547 0.0079 0.036 Uiso 1 1 calc R . .
C24 C -0.1106(2) 1.17206(10) 0.01228(9) 0.0346(5) Uani 1 1 d . . .
H24A H -0.1065 1.1995 0.0489 0.041 Uiso 1 1 calc R . .
C25 C -0.21858(19) 1.15819(10) -0.01647(9) 0.0311(4) Uani 1 1 d . . .
H25A H -0.2887 1.1759 0.0012 0.037 Uiso 1 1 calc R . .
C26 C -0.22739(16) 1.11883(9) -0.07081(8) 0.0229(3) Uani 1 1 d . . .
C27 C 0.10295(16) 1.07598(9) -0.08994(9) 0.0243(4) Uani 1 1 d . . .
H27A H 0.0892 1.0595 -0.1345 0.029 Uiso 1 1 calc R . .
C28 C 0.13860(18) 1.01806(10) -0.04753(9) 0.0313(4) Uani 1 1 d . . .
H28A H 0.0760 0.9850 -0.0493 0.047 Uiso 1 1 calc R . .
H28B H 0.1499 1.0329 -0.0032 0.047 Uiso 1 1 calc R . .
H28C H 0.2127 0.9992 -0.0629 0.047 Uiso 1 1 calc R . .
C29 C 0.20783(19) 1.12358(12) -0.09097(12) 0.0415(5) Uani 1 1 d . . .
H29A H 0.1831 1.1642 -0.1119 0.062 Uiso 1 1 calc R . .
H29B H 0.2731 1.1041 -0.1147 0.062 Uiso 1 1 calc R . .
H29C H 0.2343 1.1328 -0.0470 0.062 Uiso 1 1 calc R . .
C30 C -0.34934(17) 1.10210(9) -0.09769(9) 0.0258(4) Uani 1 1 d . . .
H30A H -0.3392 1.0838 -0.1416 0.031 Uiso 1 1 calc R . .
C31 C -0.40895(18) 1.04973(11) -0.05653(10) 0.0343(4) Uani 1 1 d . . .
H31A H -0.3583 1.0110 -0.0543 0.051 Uiso 1 1 calc R . .
H31B H -0.4858 1.0381 -0.0758 0.051 Uiso 1 1 calc R . .
H31C H -0.4207 1.0668 -0.0132 0.051 Uiso 1 1 calc R . .
C32 C -0.43292(19) 1.16114(11) -0.10306(11) 0.0377(5) Uani 1 1 d . . .
H32A H -0.3916 1.1974 -0.1236 0.057 Uiso 1 1 calc R . .
H32B H -0.4574 1.1744 -0.0602 0.057 Uiso 1 1 calc R . .
H32C H -0.5030 1.1493 -0.1288 0.057 Uiso 1 1 calc R . .
C33 C -0.25344(18) 1.18006(9) -0.23779(9) 0.0282(4) Uani 1 1 d . . .
H33A H -0.3326 1.1607 -0.2357 0.042 Uiso 1 1 calc R . .
H33B H -0.2499 1.2095 -0.2747 0.042 Uiso 1 1 calc R . .
H33C H -0.2369 1.2047 -0.1984 0.042 Uiso 1 1 calc R . .
C34 C 0.06203(18) 1.14619(10) -0.24438(9) 0.0304(4) Uani 1 1 d . . .
H34A H 0.1223 1.1132 -0.2534 0.046 Uiso 1 1 calc R . .
H34B H 0.0765 1.1645 -0.2016 0.046 Uiso 1 1 calc R . .
H34C H 0.0661 1.1810 -0.2764 0.046 Uiso 1 1 calc R . .
Li Li 0.3576(3) 0.87665(17) -0.28396(17) 0.0304(7) Uani 1 1 d . . .
O1 O 0.26090(13) 0.91805(10) -0.20991(9) 0.0506(5) Uani 1 1 d . . .
O2 O 0.43447(13) 0.83019(7) -0.20197(6) 0.0334(3) Uani 1 1 d . . .
O3 O 0.49599(12) 0.84415(7) -0.34327(6) 0.0272(3) Uani 1 1 d . . .
O4 O 0.46860(12) 0.96164(7) -0.28691(7) 0.0338(3) Uani 1 1 d . . .
O5 O 0.23024(16) 0.79912(10) -0.30710(8) 0.0536(5) Uani 1 1 d . . .
O6 O 0.25557(18) 0.91380(8) -0.36066(11) 0.0627(6) Uani 1 1 d . . .
C35 C 0.1427(2) 0.9407(2) -0.22264(19) 0.0960(16) Uani 1 1 d . . .
H35A H 0.1135 0.9640 -0.1851 0.144 Uiso 1 1 calc R . .
H35B H 0.0909 0.9034 -0.2319 0.144 Uiso 1 1 calc R . .
H35C H 0.1428 0.9702 -0.2596 0.144 Uiso 1 1 calc R . .
C36 C 0.2702(3) 0.87860(15) -0.15406(14) 0.0610(9) Uani 1 1 d . . .
H36A H 0.2216 0.8387 -0.1593 0.073 Uiso 1 1 calc R . .
H36B H 0.2415 0.9029 -0.1164 0.073 Uiso 1 1 calc R . .
C37 C 0.3972(3) 0.86106(12) -0.14488(10) 0.0470(6) Uani 1 1 d . . .
H37A H 0.4451 0.9007 -0.1365 0.056 Uiso 1 1 calc R . .
H37B H 0.4070 0.8312 -0.1080 0.056 Uiso 1 1 calc R . .
C38 C 0.5553(2) 0.81038(12) -0.19712(11) 0.0418(5) Uani 1 1 d . . .
H38A H 0.5642 0.7778 -0.1631 0.063 Uiso 1 1 calc R . .
H38B H 0.6051 0.8483 -0.1870 0.063 Uiso 1 1 calc R . .
H38C H 0.5798 0.7915 -0.2379 0.063 Uiso 1 1 calc R . .
C39 C 0.4981(2) 0.78950(11) -0.38498(11) 0.0399(5) Uani 1 1 d . . .
H39A H 0.5802 0.7754 -0.3908 0.060 Uiso 1 1 calc R . .
H39B H 0.4631 0.8016 -0.4266 0.060 Uiso 1 1 calc R . .
H39C H 0.4524 0.7538 -0.3664 0.060 Uiso 1 1 calc R . .
C40 C 0.55517(18) 0.89925(10) -0.36924(10) 0.0309(4) Uani 1 1 d . . .
H40A H 0.5051 0.9198 -0.4029 0.037 Uiso 1 1 calc R . .
H40B H 0.6308 0.8856 -0.3886 0.037 Uiso 1 1 calc R . .
C41 C 0.57851(17) 0.94651(10) -0.31606(10) 0.0319(4) Uani 1 1 d . . .
H41A H 0.6338 0.9271 -0.2841 0.038 Uiso 1 1 calc R . .
H41B H 0.6150 0.9867 -0.3331 0.038 Uiso 1 1 calc R . .
C42 C 0.4844(2) 1.00954(12) -0.23817(13) 0.0500(6) Uani 1 1 d . . .
H42A H 0.5135 1.0500 -0.2573 0.075 Uiso 1 1 calc R . .
H42B H 0.5421 0.9938 -0.2062 0.075 Uiso 1 1 calc R . .
H42C H 0.4085 1.0178 -0.2175 0.075 Uiso 1 1 calc R . .
C43 C 0.18546(19) 0.74987(11) -0.26774(11) 0.0376(5) Uani 1 1 d . . .
H43A H 0.1771 0.7095 -0.2924 0.056 Uiso 1 1 calc R . .
H43B H 0.1079 0.7630 -0.2517 0.056 Uiso 1 1 calc R . .
H43C H 0.2401 0.7427 -0.2315 0.056 Uiso 1 1 calc R . .
C44 C 0.1574(2) 0.81224(12) -0.35973(12) 0.0442(6) Uani 1 1 d . . .
H44A H 0.0749 0.8171 -0.3450 0.053 Uiso 1 1 calc R . .
H44B H 0.1596 0.7745 -0.3893 0.053 Uiso 1 1 calc R . .
C45 C 0.1902(3) 0.87010(17) -0.39428(13) 0.0692(10) Uani 1 1 d . . .
H45A H 0.2354 0.8569 -0.4324 0.083 Uiso 1 1 calc R . .
H45B H 0.1169 0.8919 -0.4097 0.083 Uiso 1 1 calc R . .
C46 C 0.2575(3) 0.97707(13) -0.38870(18) 0.0703(10) Uani 1 1 d . . .
H46A H 0.1768 0.9947 -0.3907 0.105 Uiso 1 1 calc R . .
H46B H 0.2890 0.9742 -0.4321 0.105 Uiso 1 1 calc R . .
H46C H 0.3079 1.0059 -0.3626 0.105 Uiso 1 1 calc R . .

loop_
_atom_site_aniso_label
_atom_site_aniso_U_11
_atom_site_aniso_U_22
_atom_site_aniso_U_33
_atom_site_aniso_U_23
_atom_site_aniso_U_13
_atom_site_aniso_U_12
Hf1 0.02311(4) 0.01171(4) 0.01262(4) -0.00014(2) 0.00008(2) 0.00074(2)
N1 0.0297(8) 0.0145(7) 0.0144(6) 0.0020(5) -0.0010(5) 0.0023(6)
N2 0.0210(6) 0.0139(6) 0.0137(6) -0.0015(5) 0.0002(5) -0.0008(5)
C1 0.0158(7) 0.0147(7) 0.0168(7) -0.0005(6) -0.0015(5) 0.0009(6)
C2 0.0185(7) 0.0173(8) 0.0165(7) -0.0003(6) -0.0005(6) 0.0005(6)
C3 0.0238(8) 0.0188(8) 0.0182(8) -0.0056(6) 0.0010(6) -0.0004(6)
C4 0.0248(8) 0.0140(8) 0.0262(9) -0.0022(7) 0.0020(7) -0.0009(6)
C5 0.0225(8) 0.0165(8) 0.0204(8) 0.0026(6) 0.0015(6) -0.0001(6)
C6 0.0153(7) 0.0163(8) 0.0163(7) -0.0003(6) 0.0000(5) 0.0004(6)
C7 0.0309(9) 0.0176(8) 0.0146(7) -0.0015(6) -0.0019(6) 0.0011(7)
C8 0.0225(8) 0.0158(8) 0.0148(7) 0.0002(6) 0.0006(6) -0.0008(6)
C9 0.0379(10) 0.0160(8) 0.0137(7) -0.0003(6) -0.0040(7) 0.0021(7)
C10 0.0409(11) 0.0263(10) 0.0202(8) 0.0009(7) -0.0066(7) 0.0075(8)
C11 0.0563(14) 0.0316(11) 0.0268(10) 0.0053(8) -0.0102(9) 0.0152(10)
C12 0.0739(16) 0.0227(10) 0.0256(10) 0.0088(8) -0.0071(10) 0.0077(10)
C13 0.0594(13) 0.0225(10) 0.0192(9) 0.0042(7) 0.0008(8) -0.0026(9)
C14 0.042(1) 0.0192(9) 0.0136(7) -0.0003(6) -0.0010(7) 0.0005(7)
C15 0.0342(11) 0.0414(12) 0.0302(10) 0.0070(9) -0.0092(8) 0.0078(9)
C16 0.0400(13) 0.0664(18) 0.0500(14) 0.0043(13) -0.0087(11) 0.0210(12)
C17 0.0464(13) 0.0526(15) 0.0423(13) 0.0074(11) -0.0181(11) -0.0015(11)
C18 0.039(1) 0.0251(9) 0.0179(8) 0.0030(7) 0.0046(7) -0.0001(8)
C19 0.0648(15) 0.0379(12) 0.0214(10) 0.0032(8) 0.0143(10) 0.0106(10)
C20 0.0418(12) 0.0428(13) 0.0354(11) 0.0086(10) 0.0086(9) -0.0089(10)
C21 0.0258(8) 0.0146(8) 0.0140(7) 0.0007(6) 0.0005(6) -0.0012(6)
C22 0.0288(9) 0.0180(8) 0.0172(8) 0.0007(6) -0.0018(6) -0.0045(7)
C23 0.0434(11) 0.0253(10) 0.0218(9) -0.0031(7) -0.0066(8) -0.0095(8)
C24 0.0597(14) 0.0247(10) 0.0194(9) -0.0091(7) 0.0016(9) -0.0038(9)
C25 0.0448(11) 0.0273(10) 0.0216(9) -0.0049(7) 0.0075(8) 0.0054(8)
C26 0.0316(9) 0.0204(8) 0.0168(8) 0.0005(6) 0.0031(7) 0.0025(7)
C27 0.0234(8) 0.0268(9) 0.0226(8) 0.0000(7) -0.0049(7) -0.0062(7)
C28 0.0325(10) 0.0339(11) 0.0272(9) 0.0020(8) -0.0065(8) 0.0018(8)
C29 0.0291(10) 0.0444(13) 0.0507(13) 0.0028(11) -0.0079(9) -0.0157(9)
C30 0.0257(9) 0.0299(10) 0.0220(9) 0.0004(7) 0.0049(7) 0.0058(7)
C31 0.0307(10) 0.0394(12) 0.033(1) 0.0019(9) 0.0086(8) 0.0002(9)
C32 0.0347(11) 0.0408(12) 0.0378(11) 0.0024(9) 0.0076(9) 0.0145(9)
C33 0.0418(11) 0.0191(9) 0.0237(9) 0.0014(7) 0.0019(8) 0.0075(8)
C34 0.0397(11) 0.0281(10) 0.0233(9) 0.0002(7) 0.0022(8) -0.0114(8)
Li 0.0260(16) 0.0307(17) 0.0344(18) -0.0067(14) 0.0004(13) 0.0007(13)
O1 0.0207(7) 0.0769(13) 0.0543(10) -0.0346(10) 0.0014(7) 0.0042(7)
O2 0.0366(8) 0.0403(8) 0.0235(7) -0.0042(6) 0.0039(6) -0.0047(6)
O3 0.0304(7) 0.0272(7) 0.0241(6) -0.0016(5) 0.0018(5) -0.0010(5)
O4 0.0310(7) 0.0286(7) 0.0418(8) -0.0081(6) -0.0050(6) -0.0027(6)
O5 0.0552(10) 0.0734(13) 0.0319(8) 0.0097(8) -0.0117(7) -0.0372(9)
O6 0.0618(12) 0.0288(9) 0.0959(16) 0.0080(9) -0.0498(11) -0.0005(8)
C35 0.0234(12) 0.144(3) 0.121(3) -0.103(3) -0.0127(14) 0.0249(16)
C36 0.0646(17) 0.0632(17) 0.0564(17) -0.0322(14) 0.0396(14) -0.0237(14)
C37 0.0770(18) 0.0399(13) 0.0246(10) -0.0069(9) 0.0104(11) -0.0110(12)
C38 0.0406(12) 0.0482(14) 0.0364(11) 0.0159(10) -0.0063(9) -0.0018(10)
C39 0.0523(13) 0.0336(12) 0.0338(11) -0.0073(9) 0.0020(9) 0.0081(10)
C40 0.0280(9) 0.0388(12) 0.0258(9) 0.0069(8) -0.0007(7) -0.0044(8)
C41 0.0267(9) 0.0346(11) 0.0342(10) 0.0062(8) -0.0044(8) -0.0068(8)
C42 0.0602(16) 0.0349(13) 0.0551(15) -0.0151(11) 0.0003(12) -0.0144(11)
C43 0.0337(11) 0.0351(11) 0.0442(12) -0.0039(9) 0.0073(9) -0.0038(9)
C44 0.0398(12) 0.0402(13) 0.0521(14) -0.0052(11) -0.0196(10) -0.0013(10)
C45 0.087(2) 0.083(2) 0.0371(14) 0.0093(14) -0.0209(14) -0.0470(19)
C46 0.0712(19) 0.0351(14) 0.103(3) 0.0158(15) -0.0439(18) 0.0075(13)

loop_
_atom_type_symbol
_atom_type_description
_atom_type_scat_dispersion_real
_atom_type_scat_dispersion_imag
_atom_type_scat_source
C C 0.0033 0.0016 'International Tables Vol C Tables 4.2.6.8 and 6.1.1.4'
H H 0.0000 0.0000 'International Tables Vol C Tables 4.2.6.8 and 6.1.1.4'
Li Li -0.0003 0.0001 'International Tables Vol C Tables 4.2.6.8 and 6.1.1.4'
N N 0.0061 0.0033 'International Tables Vol C Tables 4.2.6.8 and 6.1.1.4'
O O 0.0106 0.0060 'International Tables Vol C Tables 4.2.6.8 and 6.1.1.4'
Hf Hf -0.5830 6.1852 'International Tables Vol C Tables 4.2.6.8 and 6.1.1.4'

loop_
_geom_angle_atom_site_label_1
_geom_angle_atom_site_label_2
_geom_angle_atom_site_label_3
_geom_angle
_geom_angle_site_symmetry_1
_geom_angle_site_symmetry_3
_geom_angle_publ_flag
N2 Hf1 N1 143.89(5) . . ?
N2 Hf1 C1 72.15(5) . . ?
N1 Hf1 C1 72.04(6) . . ?
N2 Hf1 C34 101.98(6) . . ?
N1 Hf1 C34 99.73(6) . . ?
C1 Hf1 C34 120.18(7) . . ?
N2 Hf1 C33 99.77(6) . . ?
N1 Hf1 C33 100.46(6) . . ?
C1 Hf1 C33 131.72(7) . . ?
C34 Hf1 C33 108.09(8) . . ?
C9 N1 C7 114.34(13) . . ?
C9 N1 Hf1 121.77(11) . . ?
C7 N1 Hf1 123.88(10) . . ?
C21 N2 C8 113.08(12) . . ?
C21 N2 Hf1 122.67(10) . . ?
C8 N2 Hf1 124.25(10) . . ?
C6 C1 C2 119.12(15) . . ?
C6 C1 Hf1 120.50(11) . . ?
C2 C1 Hf1 120.29(11) . . ?
C3 C2 C1 120.44(15) . . ?
C3 C2 C7 125.11(15) . . ?
C1 C2 C7 114.43(14) . . ?
C4 C3 C2 119.63(15) . . ?
C4 C3 H3A 120.2 . . ?
C2 C3 H3A 120.2 . . ?
C3 C4 C5 120.64(16) . . ?
C3 C4 H4A 119.7 . . ?
C5 C4 H4A 119.7 . . ?
C6 C5 C4 119.26(16) . . ?
C6 C5 H5A 120.4 . . ?
C4 C5 H5A 120.4 . . ?
C5 C6 C1 120.88(15) . . ?
C5 C6 C8 124.85(15) . . ?
C1 C6 C8 114.27(14) . . ?
N1 C7 C2 108.51(13) . . ?
N1 C7 H7A 110.0 . . ?
C2 C7 H7A 110.0 . . ?
N1 C7 H7B 110.0 . . ?
C2 C7 H7B 110.0 . . ?
H7A C7 H7B 108.4 . . ?
N2 C8 C6 108.76(13) . . ?
N2 C8 H8A 109.9 . . ?
C6 C8 H8A 109.9 . . ?
N2 C8 H8B 109.9 . . ?
C6 C8 H8B 109.9 . . ?
H8A C8 H8B 108.3 . . ?
C10 C9 C14 118.79(16) . . ?
C10 C9 N1 120.14(16) . . ?
C14 C9 N1 121.03(16) . . ?
C11 C10 C9 119.3(2) . . ?
C11 C10 C15 118.80(19) . . ?
C9 C10 C15 121.87(17) . . ?
C12 C11 C10 121.5(2) . . ?
C12 C11 H11A 119.3 . . ?
C10 C11 H11A 119.3 . . ?
C11 C12 C13 119.47(19) . . ?
C11 C12 H12A 120.3 . . ?
C13 C12 H12A 120.3 . . ?
C12 C13 C14 121.5(2) . . ?
C12 C13 H13A 119.2 . . ?
C14 C13 H13A 119.2 . . ?
C13 C14 C9 119.32(18) . . ?
C13 C14 C18 118.19(18) . . ?
C9 C14 C18 122.42(16) . . ?
C10 C15 C16 114.2(2) . . ?
C10 C15 C17 110.20(19) . . ?
C16 C15 C17 108.99(19) . . ?
C10 C15 H15A 107.7 . . ?
C16 C15 H15A 107.7 . . ?
C17 C15 H15A 107.7 . . ?
C15 C16 H16A 109.5 . . ?
C15 C16 H16B 109.5 . . ?
H16A C16 H16B 109.5 . . ?
C15 C16 H16C 109.5 . . ?
H16A C16 H16C 109.5 . . ?
H16B C16 H16C 109.5 . . ?
C15 C17 H17A 109.5 . . ?
C15 C17 H17B 109.5 . . ?
H17A C17 H17B 109.5 . . ?
C15 C17 H17C 109.5 . . ?
H17A C17 H17C 109.5 . . ?
H17B C17 H17C 109.5 . . ?
C14 C18 C20 113.57(17) . . ?
C14 C18 C19 108.99(17) . . ?
C20 C18 C19 108.98(17) . . ?
C14 C18 H18A 108.4 . . ?
C20 C18 H18A 108.4 . . ?
C19 C18 H18A 108.4 . . ?
C18 C19 H19A 109.5 . . ?
C18 C19 H19B 109.5 . . ?
H19A C19 H19B 109.5 . . ?
C18 C19 H19C 109.5 . . ?
H19A C19 H19C 109.5 . . ?
H19B C19 H19C 109.5 . . ?
C18 C20 H20A 109.5 . . ?
C18 C20 H20B 109.5 . . ?
H20A C20 H20B 109.5 . . ?
C18 C20 H20C 109.5 . . ?
H20A C20 H20C 109.5 . . ?
H20B C20 H20C 109.5 . . ?
C26 C21 C22 118.94(15) . . ?
C26 C21 N2 120.47(15) . . ?
C22 C21 N2 120.59(15) . . ?
C23 C22 C21 119.26(17) . . ?
C23 C22 C27 118.84(17) . . ?
C21 C22 C27 121.84(15) . . ?
C24 C23 C22 121.43(18) . . ?
C24 C23 H23A 119.3 . . ?
C22 C23 H23A 119.3 . . ?
C25 C24 C23 119.51(17) . . ?
C25 C24 H24A 120.2 . . ?
C23 C24 H24A 120.2 . . ?
C24 C25 C26 121.64(18) . . ?
C24 C25 H25A 119.2 . . ?
C26 C25 H25A 119.2 . . ?
C25 C26 C21 119.13(17) . . ?
C25 C26 C30 118.98(17) . . ?
C21 C26 C30 121.86(16) . . ?
C22 C27 C28 110.86(15) . . ?
C22 C27 C29 113.71(17) . . ?
C28 C27 C29 107.82(16) . . ?
C22 C27 H27A 108.1 . . ?
C28 C27 H27A 108.1 . . ?
C29 C27 H27A 108.1 . . ?
C27 C28 H28A 109.5 . . ?
C27 C28 H28B 109.5 . . ?
H28A C28 H28B 109.5 . . ?
C27 C28 H28C 109.5 . . ?
H28A C28 H28C 109.5 . . ?
H28B C28 H28C 109.5 . . ?
C27 C29 H29A 109.5 . . ?
C27 C29 H29B 109.5 . . ?
H29A C29 H29B 109.5 . . ?
C27 C29 H29C 109.5 . . ?
H29A C29 H29C 109.5 . . ?
H29B C29 H29C 109.5 . . ?
C26 C30 C31 110.69(16) . . ?
C26 C30 C32 113.61(17) . . ?
C31 C30 C32 108.54(16) . . ?
C26 C30 H30A 107.9 . . ?
C31 C30 H30A 107.9 . . ?
C32 C30 H30A 107.9 . . ?
C30 C31 H31A 109.5 . . ?
C30 C31 H31B 109.5 . . ?
H31A C31 H31B 109.5 . . ?
C30 C31 H31C 109.5 . . ?
H31A C31 H31C 109.5 . . ?
H31B C31 H31C 109.5 . . ?
C30 C32 H32A 109.5 . . ?
C30 C32 H32B 109.5 . . ?
H32A C32 H32B 109.5 . . ?
C30 C32 H32C 109.5 . . ?
H32A C32 H32C 109.5 . . ?
H32B C32 H32C 109.5 . . ?
Hf1 C33 H33A 109.5 . . ?
Hf1 C33 H33B 109.5 . . ?
H33A C33 H33B 109.5 . . ?
Hf1 C33 H33C 109.5 . . ?
H33A C33 H33C 109.5 . . ?
H33B C33 H33C 109.5 . . ?
Hf1 C34 H34A 109.5 . . ?
Hf1 C34 H34B 109.5 . . ?
H34A C34 H34B 109.5 . . ?
Hf1 C34 H34C 109.5 . . ?
H34A C34 H34C 109.5 . . ?
H34B C34 H34C 109.5 . . ?
O1 Li O6 97.51(16) . . ?
O1 Li O3 163.94(19) . . ?
O6 Li O3 93.94(16) . . ?
O1 Li O2 78.34(14) . . ?
O6 Li O2 170.3(2) . . ?
O3 Li O2 91.96(14) . . ?
O1 Li O4 90.16(15) . . ?
O6 Li O4 89.80(15) . . ?
O3 Li O4 78.63(13) . . ?
O2 Li O4 98.95(15) . . ?
O1 Li O5 96.33(15) . . ?
O6 Li O5 75.27(13) . . ?
O3 Li O5 97.45(15) . . ?
O2 Li O5 96.31(16) . . ?
O4 Li O5 164.4(2) . . ?
C36 O1 C35 113.1(3) . . ?
C36 O1 Li 110.08(18) . . ?
C35 O1 Li 119.36(19) . . ?
C37 O2 C38 111.29(18) . . ?
C37 O2 Li 110.65(17) . . ?
C38 O2 Li 124.16(15) . . ?
C39 O3 C40 112.37(15) . . ?
C39 O3 Li 128.85(16) . . ?
C40 O3 Li 109.11(15) . . ?
C42 O4 C41 110.82(17) . . ?
C42 O4 Li 127.33(17) . . ?
C41 O4 Li 110.33(14) . . ?
C44 O5 C43 112.93(18) . . ?
C44 O5 Li 114.31(17) . . ?
C43 O5 Li 129.40(16) . . ?
C45 O6 C46 113.8(2) . . ?
C45 O6 Li 116.3(2) . . ?
C46 O6 Li 129.23(19) . . ?
O1 C35 H35A 109.5 . . ?
O1 C35 H35B 109.5 . . ?
H35A C35 H35B 109.5 . . ?
O1 C35 H35C 109.5 . . ?
H35A C35 H35C 109.5 . . ?
H35B C35 H35C 109.5 . . ?
O1 C36 C37 107.57(18) . . ?
O1 C36 H36A 110.2 . . ?
C37 C36 H36A 110.2 . . ?
O1 C36 H36B 110.2 . . ?
C37 C36 H36B 110.2 . . ?
H36A C36 H36B 108.5 . . ?
O2 C37 C36 107.3(2) . . ?
O2 C37 H37A 110.3 . . ?
C36 C37 H37A 110.3 . . ?
O2 C37 H37B 110.3 . . ?
C36 C37 H37B 110.3 . . ?
H37A C37 H37B 108.5 . . ?
O2 C38 H38A 109.5 . . ?
O2 C38 H38B 109.5 . . ?
H38A C38 H38B 109.5 . . ?
O2 C38 H38C 109.5 . . ?
H38A C38 H38C 109.5 . . ?
H38B C38 H38C 109.5 . . ?
O3 C39 H39A 109.5 . . ?
O3 C39 H39B 109.5 . . ?
H39A C39 H39B 109.5 . . ?
O3 C39 H39C 109.5 . . ?
H39A C39 H39C 109.5 . . ?
H39B C39 H39C 109.5 . . ?
O3 C40 C41 108.08(16) . . ?
O3 C40 H40A 110.1 . . ?
C41 C40 H40A 110.1 . . ?
O3 C40 H40B 110.1 . . ?
C41 C40 H40B 110.1 . . ?
H40A C40 H40B 108.4 . . ?
O4 C41 C40 108.32(16) . . ?
O4 C41 H41A 110.0 . . ?
C40 C41 H41A 110.0 . . ?
O4 C41 H41B 110.0 . . ?
C40 C41 H41B 110.0 . . ?
H41A C41 H41B 108.4 . . ?
O4 C42 H42A 109.5 . . ?
O4 C42 H42B 109.5 . . ?
H42A C42 H42B 109.5 . . ?
O4 C42 H42C 109.5 . . ?
H42A C42 H42C 109.5 . . ?
H42B C42 H42C 109.5 . . ?
O5 C43 H43A 109.5 . . ?
O5 C43 H43B 109.5 . . ?
H43A C43 H43B 109.5 . . ?
O5 C43 H43C 109.5 . . ?
H43A C43 H43C 109.5 . . ?
H43B C43 H43C 109.5 . . ?
O5 C44 C45 113.8(2) . . ?
O5 C44 H44A 108.8 . . ?
C45 C44 H44A 108.8 . . ?
O5 C44 H44B 108.8 . . ?
C45 C44 H44B 108.8 . . ?
H44A C44 H44B 107.7 . . ?
O6 C45 C44 115.4(2) . . ?
O6 C45 H45A 108.4 . . ?
C44 C45 H45A 108.4 . . ?
O6 C45 H45B 108.4 . . ?
C44 C45 H45B 108.4 . . ?
H45A C45 H45B 107.5 . . ?
O6 C46 H46A 109.5 . . ?
O6 C46 H46B 109.5 . . ?
H46A C46 H46B 109.5 . . ?
O6 C46 H46C 109.5 . . ?
H46A C46 H46C 109.5 . . ?
H46B C46 H46C 109.5 . . ?

loop_
_geom_bond_atom_site_label_1
_geom_bond_atom_site_label_2
_geom_bond_distance
_geom_bond_site_symmetry_2
_geom_bond_publ_flag
Hf1 N2 2.1251(13) . ?
Hf1 N1 2.1318(14) . ?
Hf1 C1 2.2191(16) . ?
Hf1 C34 2.2310(19) . ?
Hf1 C33 2.2555(18) . ?
N1 C9 1.436(2) . ?
N1 C7 1.470(2) . ?
N2 C21 1.434(2) . ?
N2 C8 1.467(2) . ?
C1 C6 1.397(2) . ?
C1 C2 1.398(2) . ?
C2 C3 1.393(2) . ?
C2 C7 1.512(2) . ?
C3 C4 1.393(2) . ?
C3 H3A 0.9500 . ?
C4 C5 1.395(2) . ?
C4 H4A 0.9500 . ?
C5 C6 1.391(2) . ?
C5 H5A 0.9500 . ?
C6 C8 1.509(2) . ?
C7 H7A 0.9900 . ?
C7 H7B 0.9900 . ?
C8 H8A 0.9900 . ?
C8 H8B 0.9900 . ?
C9 C10 1.417(3) . ?
C9 C14 1.417(3) . ?
C10 C11 1.398(3) . ?
C10 C15 1.518(3) . ?
C11 C12 1.376(3) . ?
C11 H11A 0.9500 . ?
C12 C13 1.379(3) . ?
C12 H12A 0.9500 . ?
C13 C14 1.395(3) . ?
C13 H13A 0.9500 . ?
C14 C18 1.512(3) . ?
C15 C16 1.534(3) . ?
C15 C17 1.538(3) . ?
C15 H15A 1.0000 . ?
C16 H16A 0.9800 . ?
C16 H16B 0.9800 . ?
C16 H16C 0.9800 . ?
C17 H17A 0.9800 . ?
C17 H17B 0.9800 . ?
C17 H17C 0.9800 . ?
C18 C20 1.533(3) . ?
C18 C19 1.540(3) . ?
C18 H18A 1.0000 . ?
C19 H19A 0.9800 . ?
C19 H19B 0.9800 . ?
C19 H19C 0.9800 . ?
C20 H20A 0.9800 . ?
C20 H20B 0.9800 . ?
C20 H20C 0.9800 . ?
C21 C26 1.420(2) . ?
C21 C22 1.421(2) . ?
C22 C23 1.396(2) . ?
C22 C27 1.520(3) . ?
C23 C24 1.380(3) . ?
C23 H23A 0.9500 . ?
C24 C25 1.380(3) . ?
C24 H24A 0.9500 . ?
C25 C26 1.395(3) . ?
C25 H25A 0.9500 . ?
C26 C30 1.517(3) . ?
C27 C28 1.532(3) . ?
C27 C29 1.535(3) . ?
C27 H27A 1.0000 . ?
C28 H28A 0.9800 . ?
C28 H28B 0.9800 . ?
C28 H28C 0.9800 . ?
C29 H29A 0.9800 . ?
C29 H29B 0.9800 . ?
C29 H29C 0.9800 . ?
C30 C31 1.537(3) . ?
C30 C32 1.538(3) . ?
C30 H30A 1.0000 . ?
C31 H31A 0.9800 . ?
C31 H31B 0.9800 . ?
C31 H31C 0.9800 . ?
C32 H32A 0.9800 . ?
C32 H32B 0.9800 . ?
C32 H32C 0.9800 . ?
C33 H33A 0.9800 . ?
C33 H33B 0.9800 . ?
C33 H33C 0.9800 . ?
C34 H34A 0.9800 . ?
C34 H34B 0.9800 . ?
C34 H34C 0.9800 . ?
Li O1 2.087(4) . ?
Li O6 2.101(4) . ?
Li O3 2.116(3) . ?
Li O2 2.132(4) . ?
Li O4 2.148(4) . ?
Li O5 2.192(4) . ?
O1 C36 1.422(4) . ?
O1 C35 1.434(3) . ?
O2 C37 1.419(2) . ?
O2 C38 1.425(3) . ?
O3 C39 1.420(2) . ?
O3 C40 1.424(2) . ?
O4 C42 1.424(3) . ?
O4 C41 1.424(2) . ?
O5 C44 1.388(3) . ?
O5 C43 1.402(3) . ?
O6 C45 1.351(3) . ?
O6 C46 1.424(3) . ?
C35 H35A 0.9800 . ?
C35 H35B 0.9800 . ?
C35 H35C 0.9800 . ?
C36 C37 1.487(4) . ?
C36 H36A 0.9900 . ?
C36 H36B 0.9900 . ?
C37 H37A 0.9900 . ?
C37 H37B 0.9900 . ?
C38 H38A 0.9800 . ?
C38 H38B 0.9800 . ?
C38 H38C 0.9800 . ?
C39 H39A 0.9800 . ?
C39 H39B 0.9800 . ?
C39 H39C 0.9800 . ?
C40 C41 1.494(3) . ?
C40 H40A 0.9900 . ?
C40 H40B 0.9900 . ?
C41 H41A 0.9900 . ?
C41 H41B 0.9900 . ?
C42 H42A 0.9800 . ?
C42 H42B 0.9800 . ?
C42 H42C 0.9800 . ?
C43 H43A 0.9800 . ?
C43 H43B 0.9800 . ?
C43 H43C 0.9800 . ?
C44 C45 1.440(4) . ?
C44 H44A 0.9900 . ?
C44 H44B 0.9900 . ?
C45 H45A 0.9900 . ?
C45 H45B 0.9900 . ?
C46 H46A 0.9800 . ?
C46 H46B 0.9800 . ?
C46 H46C 0.9800 . ?
